data_4100791
loop_
_publ_author_name
'Yasuhiro Arikawa'
'Yoshimasa Nishimura'
'Kenta Ikeda'
'Masayoshi Onishi'

_publ_contact_author_address
;
    Department of Applied Chemistry
    Faculty of Engineering
    Nagasaki University
    Nagasaki 852-8521
    Japan
;
_publ_contact_author_email onishi@net.nagasaki-u.ac.jp
_publ_contact_author_fax +81-95-819-2684
_publ_contact_author_name 'Masayoshi Onishi '
_publ_contact_author_phone +81-95-819-2671
_publ_section_title
;
Hydration of Nitrosylruthenium Bis(alkynyl) Complexes with
Hydrotris(pyrazolyl)borate: Insertion/Hydration and Double Hydration
Products
;
_journal_name_full 'Journal of the American Chemical Society'
_journal_page_first 3706
_journal_page_last 3707
_journal_paper_doi 10.1021/ja039365k
_journal_volume 126
_journal_year 2004
_chemical_formula_moiety 'C27 H26 B N7 O2 Ru '
_chemical_formula_sum 'C27 H26 B N7 O2 Ru'
_chemical_formula_weight 592.43
_space_group_IT_number 15
_symmetry_cell_setting monoclinic
_symmetry_space_group_name_Hall '-C 2yc'
_symmetry_space_group_name_H-M 'C 1 2/c 1'
_cell_angle_alpha 90
_cell_angle_beta 114.2565(8)
_cell_angle_gamma 90
_cell_formula_units_Z 8
_cell_length_a 24.981(4)
_cell_length_b 14.817(2)
_cell_length_c 15.9869(4)
_cell_measurement_temperature 296.2
_cell_volume 5395(1)
_exptl_crystal_density_diffrn 1.459
_cod_original_sg_symbol_H-M 'C 2/c'
_cod_original_formula_sum 'C27 H26 B N7 O2 Ru '
_cod_database_code 4100791

loop_
_symmetry_equiv_pos_as_xyz
x,y,z
-x,y,1/2-z
-x,-y,-z
x,-y,1/2+z
1/2+x,1/2+y,z
1/2-x,1/2+y,1/2-z
1/2-x,1/2-y,-z
1/2+x,1/2-y,1/2+z

loop_
_atom_site_label
_atom_site_type_symbol
_atom_site_fract_x
_atom_site_fract_y
_atom_site_fract_z
_atom_site_U_iso_or_equiv
_atom_site_adp_type
_atom_site_occupancy
_atom_site_calc_flag
_atom_site_refinement_flags
_atom_site_disorder_assembly
_atom_site_disorder_group
Ru Ru -0.09727(3) -0.11083(4) -0.14400(3) 0.0761(2) Uani 1.00 d . . .
O(1) O 0.0245(3) -0.0900(4) -0.0158(4) 0.137(2) Uani 1.00 d . . .
O(2) O -0.1351(3) -0.3706(4) -0.2224(4) 0.135(3) Uani 1.00 d . . .
N(1) N -0.0229(3) -0.1052(5) -0.0627(3) 0.099(2) Uani 1.00 d . . .
N(2) N -0.1846(3) -0.1059(4) -0.2436(4) 0.083(2) Uani 1.00 d . . .
N(3) N -0.2184(3) -0.0303(4) -0.2483(3) 0.076(2) Uani 1.00 d . . .
N(4) N -0.0961(2) 0.0276(3) -0.1846(3) 0.064(2) Uani 1.00 d . . .
N(5) N -0.1407(2) 0.0851(3) -0.1967(3) 0.065(2) Uani 1.00 d . . .
N(6) N -0.1364(2) -0.0582(3) -0.0553(3) 0.073(2) Uani 1.00 d . . .
N(7) N -0.1733(2) 0.0147(4) -0.0839(3) 0.070(2) Uani 1.00 d . . .
C(1) C -0.2182(4) -0.1582(6) -0.3153(6) 0.106(3) Uani 1.00 d . . .
C(2) C -0.2712(4) -0.1162(7) -0.3624(5) 0.115(4) Uani 1.00 d . . .
C(3) C -0.2711(3) -0.0354(6) -0.3197(5) 0.098(3) Uani 1.00 d . . .
C(4) C -0.0555(3) 0.0745(5) -0.2010(4) 0.082(3) Uani 1.00 d . . .
C(5) C -0.0743(4) 0.1610(6) -0.2237(5) 0.103(3) Uani 1.00 d . . .
C(6) C -0.1286(4) 0.1670(5) -0.2222(4) 0.088(3) Uani 1.00 d . . .
C(7) C -0.1284(3) -0.0741(4) 0.0319(4) 0.088(3) Uani 1.00 d . . .
C(8) C -0.1594(3) -0.0127(5) 0.0588(4) 0.090(3) Uani 1.00 d . . .
C(9) C -0.1872(3) 0.0424(5) -0.0145(4) 0.084(2) Uani 1.00 d . . .
C(10) C -0.0987(4) -0.2526(5) -0.1189(5) 0.145(4) Uani 1.00 d . . .
C(11) C -0.1088(3) -0.3003(5) -0.2023(4) 0.077(2) Uani 1.00 d . . .
C(12) C -0.0879(3) -0.2534(4) -0.2657(4) 0.070(2) Uani 1.00 d . . .
C(13) C -0.0761(3) -0.1657(5) -0.2439(4) 0.078(2) Uani 1.00 d . . .
C(14) C -0.1230(4) -0.2859(4) -0.0541(5) 0.081(3) Uani 1.00 d . . .
C(15) C -0.0856(3) -0.3062(5) 0.0341(6) 0.088(3) Uani 1.00 d . . .
C(16) C -0.1062(4) -0.3385(5) 0.0963(4) 0.102(3) Uani 1.00 d . . .
C(17) C -0.1651(5) -0.3516(5) 0.0699(6) 0.099(3) Uani 1.00 d . . .
C(18) C -0.2022(4) -0.3308(6) -0.0170(7) 0.114(4) Uani 1.00 d . . .
C(19) C -0.1810(4) -0.2997(5) -0.0775(5) 0.098(3) Uani 1.00 d . . .
C(20) C -0.1862(6) -0.3918(6) 0.1394(7) 0.200(5) Uani 1.00 d . . .
C(21) C -0.0826(2) -0.2981(4) -0.3437(4) 0.064(2) Uani 1.00 d . . .
C(22) C -0.0716(4) -0.3890(5) -0.3448(6) 0.119(3) Uani 1.00 d . . .
C(23) C -0.0665(4) -0.4295(5) -0.4197(6) 0.127(4) Uani 1.00 d . . .
C(24) C -0.0706(3) -0.3825(6) -0.4941(5) 0.084(3) Uani 1.00 d . . .
C(25) C -0.0808(3) -0.2914(5) -0.4944(4) 0.083(2) Uani 1.00 d . . .
C(26) C -0.0870(3) -0.2505(4) -0.4205(4) 0.076(2) Uani 1.00 d . . .
C(27) C -0.0662(3) -0.4257(5) -0.5770(5) 0.113(3) Uani 1.00 d . . .
B B -0.1937(3) 0.0510(5) -0.1827(5) 0.076(3) Uani 1.00 d . . .
H(1) H -0.2257 0.1097 -0.1869 0.1176 Uiso 1.00 calc . . .
H(2) H -0.2067 -0.2161 -0.3309 0.1267 Uiso 1.00 calc . . .
H(3) H -0.3033 -0.1396 -0.4165 0.1382 Uiso 1.00 calc . . .
H(4) H -0.3025 0.0088 -0.3376 0.1177 Uiso 1.00 calc . . .
H(5) H -0.0185 0.0505 -0.1972 0.0990 Uiso 1.00 calc . . .
H(6) H -0.0533 0.2092 -0.2383 0.1237 Uiso 1.00 calc . . .
H(7) H -0.1536 0.2199 -0.2366 0.1052 Uiso 1.00 calc . . .
H(8) H -0.1043 -0.1221 0.0702 0.1056 Uiso 1.00 calc . . .
H(9) H -0.1611 -0.0093 0.1182 0.1078 Uiso 1.00 calc . . .
H(10) H -0.2125 0.0927 -0.0167 0.1007 Uiso 1.00 calc . . .
H(11) H -0.0572 -0.2642 -0.0840 0.1740 Uiso 1.00 calc . . .
H(12) H -0.0579 -0.1290 -0.2752 0.0935 Uiso 1.00 calc . . .
H(13) H -0.0437 -0.2978 0.0534 0.1050 Uiso 1.00 calc . . .
H(14) H -0.0790 -0.3518 0.1587 0.1220 Uiso 1.00 calc . . .
H(15) H -0.2441 -0.3381 -0.0363 0.1372 Uiso 1.00 calc . . .
H(16) H -0.2086 -0.2868 -0.1399 0.1174 Uiso 1.00 calc . . .
H(17) H -0.1739 -0.3531 0.1930 0.2401 Uiso 1.00 calc . . .
H(18) H -0.2286 -0.3963 0.1117 0.2401 Uiso 1.00 calc . . .
H(19) H -0.1693 -0.4513 0.1575 0.2401 Uiso 1.00 calc . . .
H(20) H -0.0672 -0.4256 -0.2922 0.1429 Uiso 1.00 calc . . .
H(21) H -0.0597 -0.4940 -0.4182 0.1524 Uiso 1.00 calc . . .
H(22) H -0.0836 -0.2551 -0.5466 0.0996 Uiso 1.00 calc . . .
H(23) H -0.0948 -0.1861 -0.4231 0.0910 Uiso 1.00 calc . . .
H(24) H -0.1027 -0.4167 -0.6305 0.1356 Uiso 1.00 calc . . .
H(25) H -0.0342 -0.3982 -0.5873 0.1356 Uiso 1.00 calc . . .
H(26) H -0.0588 -0.4898 -0.5661 0.1356 Uiso 1.00 calc . . .

loop_
_atom_site_aniso_label
_atom_site_aniso_U_11
_atom_site_aniso_U_22
_atom_site_aniso_U_33
_atom_site_aniso_U_12
_atom_site_aniso_U_13
_atom_site_aniso_U_23
Ru 0.1098(5) 0.0671(3) 0.0682(3) -0.0006(4) 0.0534(3) 0.0035(3)
O(1) 0.101(5) 0.177(6) 0.094(4) 0.044(5) 0.002(3) -0.028(4)
O(2) 0.210(6) 0.108(5) 0.147(5) -0.051(4) 0.135(5) -0.034(4)
N(1) 0.071(4) 0.131(5) 0.062(3) 0.025(4) -0.005(3) -0.023(4)
N(2) 0.106(5) 0.078(4) 0.098(4) -0.038(4) 0.075(4) -0.033(4)
N(3) 0.063(4) 0.102(5) 0.065(3) -0.020(4) 0.027(3) -0.010(3)
N(4) 0.063(4) 0.075(4) 0.057(3) -0.012(3) 0.028(3) -0.004(3)
N(5) 0.080(4) 0.058(4) 0.053(3) -0.010(3) 0.022(3) 0.004(2)
N(6) 0.104(4) 0.066(3) 0.065(3) 0.003(3) 0.051(3) 0.008(3)
N(7) 0.082(4) 0.078(4) 0.058(3) -0.003(3) 0.038(3) -0.004(3)
C(1) 0.107(7) 0.117(7) 0.116(6) -0.038(6) 0.069(6) -0.047(6)
C(2) 0.083(6) 0.160(9) 0.108(6) -0.047(7) 0.045(5) -0.050(6)
C(3) 0.071(6) 0.142(8) 0.088(5) -0.019(5) 0.039(5) -0.019(5)
C(4) 0.093(6) 0.091(5) 0.074(4) -0.018(5) 0.045(4) -0.001(4)
C(5) 0.141(8) 0.086(6) 0.098(5) -0.033(6) 0.066(6) 0.004(5)
C(6) 0.120(7) 0.065(5) 0.071(4) 0.002(5) 0.033(4) 0.011(4)
C(7) 0.137(7) 0.077(5) 0.069(4) 0.007(4) 0.062(4) 0.008(3)
C(8) 0.128(6) 0.097(6) 0.066(4) 0.001(5) 0.062(4) 0.001(4)
C(9) 0.102(6) 0.086(5) 0.081(4) 0.002(4) 0.055(4) -0.011(4)
C(10) 0.29(1) 0.075(5) 0.137(6) -0.012(6) 0.161(8) 0.003(5)
C(11) 0.096(5) 0.067(5) 0.087(5) -0.006(4) 0.057(4) 0.004(4)
C(12) 0.081(5) 0.065(4) 0.082(4) 0.002(4) 0.051(4) 0.001(3)
C(13) 0.096(5) 0.081(5) 0.072(4) -0.001(4) 0.049(4) 0.004(4)
C(14) 0.125(7) 0.060(4) 0.083(5) -0.013(5) 0.067(5) -0.007(4)
C(15) 0.077(5) 0.076(5) 0.114(6) 0.006(4) 0.044(5) 0.014(4)
C(16) 0.137(8) 0.068(5) 0.076(5) -0.010(5) 0.020(5) 0.011(4)
C(17) 0.151(9) 0.081(5) 0.098(6) -0.047(6) 0.084(6) -0.025(5)
C(18) 0.107(7) 0.114(7) 0.152(8) -0.020(5) 0.084(7) -0.026(6)
C(19) 0.102(7) 0.083(6) 0.094(5) -0.012(5) 0.025(5) 0.007(4)
C(20) 0.38(2) 0.139(8) 0.177(8) -0.102(9) 0.21(1) -0.045(7)
C(21) 0.068(4) 0.058(4) 0.076(4) 0.008(3) 0.038(3) 0.002(3)
C(22) 0.172(8) 0.080(5) 0.161(7) 0.034(6) 0.125(7) 0.020(5)
C(23) 0.210(10) 0.067(5) 0.179(8) 0.024(6) 0.156(8) 0.007(5)
C(24) 0.073(5) 0.089(5) 0.107(5) -0.011(4) 0.056(4) -0.025(5)
C(25) 0.089(5) 0.092(6) 0.071(4) -0.015(4) 0.036(4) -0.014(4)
C(26) 0.098(5) 0.061(4) 0.074(4) -0.012(4) 0.042(4) -0.008(3)
C(27) 0.108(6) 0.131(7) 0.123(6) -0.011(5) 0.071(5) -0.046(5)
B 0.082(6) 0.085(6) 0.061(4) 0.000(5) 0.029(4) -0.004(4)

loop_
_geom_bond_atom_site_label_1
_geom_bond_atom_site_label_2
_geom_bond_distance
_geom_bond_site_symmetry_1
_geom_bond_site_symmetry_2
_geom_bond_publ_flag
Ru N(1) 1.778(6) . . yes
Ru N(2) 2.109(6) . . yes
Ru N(4) 2.155(5) . . yes
Ru N(6) 2.172(4) . . yes
Ru C(10) 2.141(7) . . yes
Ru C(13) 2.046(6) . . yes
O(1) N(1) 1.134(6) . . yes
O(2) C(11) 1.201(7) . . yes
N(2) N(3) 1.386(7) . . yes
N(2) C(1) 1.352(8) . . yes
N(3) C(3) 1.344(8) . . yes
N(3) B 1.549(9) . . yes
N(4) N(5) 1.352(6) . . yes
N(4) C(4) 1.340(7) . . yes
N(5) C(6) 1.353(7) . . yes
N(5) B 1.518(9) . . yes
N(6) N(7) 1.370(6) . . yes
N(6) C(7) 1.346(6) . . yes
N(7) C(9) 1.353(6) . . yes
N(7) B 1.544(8) . . yes
C(1) C(2) 1.37(1) . . yes
C(2) C(3) 1.38(1) . . yes
C(4) C(5) 1.363(9) . . yes
C(5) C(6) 1.368(9) . . yes
C(7) C(8) 1.372(8) . . yes
C(8) C(9) 1.362(8) . . yes
C(10) C(11) 1.437(9) . . yes
C(10) C(14) 1.484(8) . . yes
C(11) C(12) 1.490(7) . . yes
C(12) C(13) 1.347(8) . . yes
C(12) C(21) 1.466(7) . . yes
C(14) C(15) 1.367(8) . . yes
C(14) C(19) 1.357(9) . . yes
C(15) C(16) 1.379(9) . . yes
C(16) C(17) 1.366(10) . . yes
C(17) C(18) 1.35(1) . . yes
C(17) C(20) 1.531(9) . . yes
C(18) C(19) 1.359(10) . . yes
C(21) C(22) 1.375(8) . . yes
C(21) C(26) 1.381(7) . . yes
C(22) C(23) 1.390(9) . . yes
C(23) C(24) 1.345(9) . . yes
C(24) C(25) 1.374(8) . . yes
C(24) C(27) 1.516(8) . . yes
C(25) C(26) 1.392(7) . . yes
